data_4516602
loop_
_publ_author_name
'Li, Liangjun'
'Xue, Haitao'
'Wang, Ying'
'Zhao, Pinhui'
'Zhu, Dandan'
'Jiang, Min'
'Zhao, Xuebo'

_publ_section_title
;
 Solvothermal Metal Metathesis on a Metal-Organic Framework with
 Constricted Pores and the Study of Gas Separation.
;
_journal_issue 45
_journal_name_full 'ACS applied materials &amp; interfaces'
_journal_page_first 25402
_journal_page_last 25412
_journal_paper_doi 10.1021/acsami.5b07953
_journal_volume 7
_journal_year 2015
_chemical_formula_sum 'C35 H39 N3 O11 Zn2'
_chemical_formula_weight 808.43
_space_group_IT_number 14
_space_group_name_Hall '-P 2ybc'
_space_group_name_H-M_alt 'P 1 21/c 1'
_symmetry_cell_setting monoclinic
_symmetry_space_group_name_H-M 'P 1 21/c 1'
_atom_sites_solution_hydrogens geom
_atom_sites_solution_primary direct
_atom_sites_solution_secondary difmap
_audit_creation_method SHELXL-97
_cell_angle_alpha 90.00
_cell_angle_beta 115.572(3)
_cell_angle_gamma 90.00
_cell_formula_units_Z 4
_cell_length_a 14.7776(13)
_cell_length_b 12.4094(11)
_cell_length_c 29.9554(18)
_cell_measurement_temperature 293(2)
_cell_volume 4955.2(7)
_computing_cell_refinement 'bruker smart'
_computing_data_collection 'bruker smart'
_computing_data_reduction 'bruker saint'
_computing_molecular_graphics 'bruker shelxtl'
_computing_publication_material 'bruker shelxtl'
_computing_structure_refinement 'SHELXL-97 (Sheldrick, 1997)'
_computing_structure_solution 'SHELXS-97 (Sheldrick, 1990)'
_diffrn_ambient_temperature 293(2)
_diffrn_measured_fraction_theta_full 0.965
_diffrn_measured_fraction_theta_max 0.965
_diffrn_radiation_monochromator graphite
_diffrn_radiation_source 'fine-focus sealed tube'
_diffrn_radiation_type MoK\a
_diffrn_radiation_wavelength 0.71073
_diffrn_reflns_av_R_equivalents 0.0506
_diffrn_reflns_av_sigmaI/netI 0.0509
_diffrn_reflns_limit_h_max 14
_diffrn_reflns_limit_h_min -17
_diffrn_reflns_limit_k_max 14
_diffrn_reflns_limit_k_min -14
_diffrn_reflns_limit_l_max 35
_diffrn_reflns_limit_l_min -33
_diffrn_reflns_number 30647
_diffrn_reflns_theta_full 25.00
_diffrn_reflns_theta_max 25.00
_diffrn_reflns_theta_min 1.51
_exptl_absorpt_coefficient_mu 1.014
_exptl_absorpt_correction_T_max 0.8627
_exptl_absorpt_correction_T_min 0.8627
_exptl_absorpt_correction_type multi-scan
_exptl_absorpt_process_details saddabs
_exptl_crystal_colour colorless
_exptl_crystal_density_diffrn 1.084
_exptl_crystal_density_method 'not measured'
_exptl_crystal_description block
_exptl_crystal_F_000 1672
_exptl_crystal_size_max 0.15
_exptl_crystal_size_mid 0.15
_exptl_crystal_size_min 0.15
_platon_squeeze_details
;
;
_refine_diff_density_max 0.485
_refine_diff_density_min -0.522
_refine_diff_density_rms 0.081
_refine_ls_extinction_method none
_refine_ls_goodness_of_fit_ref 1.042
_refine_ls_hydrogen_treatment mixed
_refine_ls_matrix_type full
_refine_ls_number_parameters 469
_refine_ls_number_reflns 8423
_refine_ls_number_restraints 18
_refine_ls_restrained_S_all 1.045
_refine_ls_R_factor_all 0.0591
_refine_ls_R_factor_gt 0.0463
_refine_ls_shift/su_max 0.065
_refine_ls_shift/su_mean 0.001
_refine_ls_structure_factor_coef Fsqd
_refine_ls_weighting_details 'calc w=1/[\s^2^(Fo^2^)+(0.0681P)^2^+8.5611P] where P=(Fo^2^+2Fc^2^)/3'
_refine_ls_weighting_scheme calc
_refine_ls_wR_factor_gt 0.1357
_refine_ls_wR_factor_ref 0.1428
_reflns_number_gt 6613
_reflns_number_total 8423
_reflns_threshold_expression >2sigma(I)
_cod_data_source_file am5b07953_si_002.cif
_cod_data_source_block 03
_cod_depositor_comments
;
The following automatic conversions were performed:

data item '_exptl_absorpt_correction_type' value 'Multi-scan' was
changed to 'multi-scan' in accordance with the
/home/saulius/struct/COD-crude-data/automatic-downloads/DataCite-retrospective/ACS/depositions/lib/dictionaries/cif_core.dic
dictionary named 'cif_core.dic' version 2.4.2 last updated on
2011-04-26.

data item '_symmetry_cell_setting' value 'Monoclinic' was changed to
'monoclinic' in accordance with the
/home/saulius/struct/COD-crude-data/automatic-downloads/DataCite-retrospective/ACS/depositions/lib/dictionaries/cif_core.dic
dictionary named 'cif_core.dic' version 2.4.2 last updated on
2011-04-26.

Automatic conversion script
Id: cif_fix_values 6909 2019-04-08 15:41:33Z antanas 
;
_cod_original_sg_symbol_H-M P21/c
_cod_database_code 4516602

loop_
_symmetry_equiv_pos_as_xyz
'x, y, z'
'-x, y+1/2, -z+1/2'
'-x, -y, -z'
'x, -y-1/2, z-1/2'

loop_
_atom_site_label
_atom_site_type_symbol
_atom_site_fract_x
_atom_site_fract_y
_atom_site_fract_z
_atom_site_U_iso_or_equiv
_atom_site_adp_type
_atom_site_occupancy
_atom_site_symmetry_multiplicity
_atom_site_calc_flag
_atom_site_refinement_flags
_atom_site_disorder_assembly
_atom_site_disorder_group
Zn1 Zn -0.25281(3) 1.00315(3) 0.759999(16) 0.01972(13) Uani 1 1 d . . .
Zn2 Zn 0.37716(3) 0.68318(3) 0.824779(16) 0.02199(14) Uani 1 1 d . . .
O2 O -0.1614(2) 0.8601(3) 0.73245(12) 0.0404(8) Uani 1 1 d . . .
O1 O -0.16329(19) 0.8933(2) 0.80465(10) 0.0273(6) Uani 1 1 d . . .
O5 O 0.3826(2) 0.8021(2) 1.25697(10) 0.0303(7) Uani 1 1 d . . .
O10 O 0.3893(2) 0.6883(2) 0.89667(10) 0.0313(7) Uani 1 1 d . . .
O9 O 0.2964(2) 0.8293(2) 0.81108(11) 0.0314(7) Uani 1 1 d . . .
O11 O 0.5156(2) 0.7675(2) 0.85181(12) 0.0371(7) Uani 1 1 d . . .
O3 O 0.0935(2) 0.6025(3) 0.72688(11) 0.0356(7) Uani 1 1 d . . .
O8 O 0.61180(19) 0.5616(2) 1.22593(10) 0.0251(6) Uani 1 1 d . . .
O7 O 0.5457(2) 0.4606(2) 1.15705(10) 0.0264(6) Uani 1 1 d . . .
O4 O 0.23938(18) 0.5942(2) 0.79309(10) 0.0223(6) Uani 1 1 d . . .
O6 O 0.27264(19) 0.8962(2) 1.19324(10) 0.0257(6) Uani 1 1 d . . .
C13 C -0.1263(3) 0.8487(3) 0.77793(16) 0.0249(9) Uani 1 1 d . . .
C7 C -0.0332(3) 0.7822(3) 0.80446(14) 0.0218(8) Uani 1 1 d . . .
C12 C 0.0118(3) 0.7766(3) 0.85498(15) 0.0253(9) Uani 1 1 d . . .
H12 H -0.0181 0.8103 0.8729 0.030 Uiso 1 1 calc R . .
C24 C 0.3361(3) 0.8229(3) 1.21169(15) 0.0223(9) Uani 1 1 d . . .
C18 C 0.3571(3) 0.7529(3) 1.17642(15) 0.0253(9) Uani 1 1 d . . .
C19 C 0.4379(3) 0.6812(3) 1.19481(15) 0.0223(8) Uani 1 1 d . . .
H19 H 0.4788 0.6787 1.2286 0.027 Uiso 1 1 calc R . .
C23 C 0.2981(3) 0.7583(3) 1.12571(14) 0.0246(9) Uani 1 1 d . . .
H23 H 0.2447 0.8065 1.1136 0.030 Uiso 1 1 calc R . .
C22 C 0.3164(3) 0.6943(3) 1.09274(15) 0.0265(9) Uani 1 1 d . . .
C4 C 0.2562(3) 0.7035(3) 1.03847(14) 0.0241(9) Uani 1 1 d . . .
C5 C 0.2650(3) 0.7967(3) 1.01399(16) 0.0319(10) Uani 1 1 d . . .
C3 C 0.1929(3) 0.6197(3) 1.01175(16) 0.0289(9) Uani 1 1 d . . .
C25 C 0.5449(3) 0.5384(3) 1.18370(15) 0.0220(8) Uani 1 1 d . . .
C20 C 0.4577(3) 0.6143(3) 1.16335(14) 0.0236(9) Uani 1 1 d . . .
C21 C 0.3968(3) 0.6193(3) 1.11237(15) 0.0253(9) Uani 1 1 d . . .
H21 H 0.4091 0.5732 1.0911 0.030 Uiso 1 1 calc R . .
C14 C 0.1440(3) 0.6214(3) 0.77086(16) 0.0268(9) Uani 1 1 d . . .
C9 C 0.1002(3) 0.6764(3) 0.80140(14) 0.0201(8) Uani 1 1 d . . .
C8 C 0.0109(3) 0.7313(3) 0.77716(15) 0.0236(8) Uani 1 1 d . . .
H8 H -0.0198 0.7344 0.7428 0.028 Uiso 1 1 calc R . .
C10 C 0.1468(3) 0.6732(3) 0.85263(14) 0.0237(9) Uani 1 1 d . . .
H10 H 0.2084 0.6389 0.8688 0.028 Uiso 1 1 calc R . .
C11 C 0.1017(3) 0.7213(3) 0.88000(14) 0.0231(8) Uani 1 1 d . . .
C1 C 0.1526(3) 0.7171(3) 0.93579(15) 0.0253(9) Uani 1 1 d . . .
C2 C 0.1410(3) 0.6261(3) 0.96025(15) 0.0262(9) Uani 1 1 d . . .
C6 C 0.2133(3) 0.8035(3) 0.96255(15) 0.0283(9) Uani 1 1 d . . .
C27 C 0.2213(4) 0.9033(4) 0.93583(18) 0.0473(13) Uani 1 1 d . . .
H27A H 0.2246 0.9657 0.9554 0.071 Uiso 1 1 calc R . .
H27B H 0.1635 0.9085 0.9045 0.071 Uiso 1 1 calc R . .
H27C H 0.2808 0.8994 0.9305 0.071 Uiso 1 1 calc R . .
C16 C 0.0697(4) 0.5377(4) 0.93015(18) 0.0450(12) Uani 1 1 d . . .
H16A H 0.0055 0.5481 0.9303 0.067 Uiso 1 1 calc R . .
H16B H 0.0962 0.4688 0.9444 0.067 Uiso 1 1 calc R . .
H16C H 0.0623 0.5402 0.8967 0.067 Uiso 1 1 calc R . .
C34 C 0.5975(4) 0.7247(4) 0.8597(2) 0.0546(14) Uani 1 1 d . A .
H34 H 0.5967 0.6502 0.8562 0.066 Uiso 1 1 calc R . .
N3 N 0.6822(3) 0.7707(4) 0.87200(17) 0.0567(12) Uani 1 1 d D . .
C31 C 0.4333(4) 0.7641(4) 0.92334(18) 0.0408(12) Uani 1 1 d . . .
H31 H 0.4399 0.8267 0.9080 0.049 Uiso 1 1 calc R . .
N2 N 0.4715(3) 0.7641(3) 0.97143(15) 0.0500(11) Uani 1 1 d . . .
C28 C 0.2300(4) 0.8556(3) 0.77030(18) 0.0357(11) Uani 1 1 d . . .
H28 H 0.2268 0.8181 0.7428 0.043 Uiso 1 1 calc R . .
N1 N 0.1629(3) 0.9331(3) 0.76259(14) 0.0374(9) Uani 1 1 d . . .
C29 C 0.1603(4) 0.9915(4) 0.8040(2) 0.0533(14) Uani 1 1 d . . .
H29A H 0.1001 0.9736 0.8071 0.080 Uiso 1 1 calc R . .
H29B H 0.1616 1.0676 0.7984 0.080 Uiso 1 1 calc R . .
H29C H 0.2177 0.9722 0.8338 0.080 Uiso 1 1 calc R . .
C26 C 0.3287(4) 0.8910(4) 1.04281(19) 0.0533(14) Uani 1 1 d . . .
H26A H 0.3306 0.9446 1.0201 0.080 Uiso 1 1 calc R . .
H26B H 0.3956 0.8665 1.0632 0.080 Uiso 1 1 calc R . .
H26C H 0.3002 0.9216 1.0633 0.080 Uiso 1 1 calc R . .
C17 C 0.1772(4) 0.5224(4) 1.03892(17) 0.0414(12) Uani 1 1 d . . .
H17A H 0.1996 0.5396 1.0733 0.062 Uiso 1 1 calc R . .
H17B H 0.2149 0.4622 1.0357 0.062 Uiso 1 1 calc R . .
H17C H 0.1072 0.5041 1.0248 0.062 Uiso 1 1 calc R . .
C35 C 0.7056(9) 0.8744(9) 0.8974(6) 0.0754(9) Uani 0.486(10) 1 d PDU A 1
H35A H 0.6447 0.9077 0.8947 0.113 Uiso 0.486(10) 1 calc PR A 1
H35B H 0.7374 0.9202 0.8826 0.113 Uiso 0.486(10) 1 calc PR A 1
H35C H 0.7499 0.8636 0.9317 0.113 Uiso 0.486(10) 1 calc PR A 1
C36 C 0.7637(8) 0.7022(10) 0.8685(7) 0.0754(9) Uani 0.486(10) 1 d PDU A 1
H36A H 0.7566 0.6290 0.8768 0.113 Uiso 0.486(10) 1 calc PR A 1
H36B H 0.8282 0.7292 0.8910 0.113 Uiso 0.486(10) 1 calc PR A 1
H36C H 0.7578 0.7050 0.8353 0.113 Uiso 0.486(10) 1 calc PR A 1
C35' C 0.7857(6) 0.7255(11) 0.8914(6) 0.0754(9) Uani 0.514(10) 1 d PDU A 2
H35D H 0.8273 0.7595 0.9223 0.113 Uiso 0.514(10) 1 calc PR A 2
H35E H 0.8128 0.7387 0.8679 0.113 Uiso 0.514(10) 1 calc PR A 2
H35F H 0.7835 0.6493 0.8963 0.113 Uiso 0.514(10) 1 calc PR A 2
C36' C 0.6802(8) 0.8893(7) 0.8602(6) 0.0754(9) Uani 0.514(10) 1 d PDU A 2
H36D H 0.6242 0.9229 0.8628 0.113 Uiso 0.514(10) 1 calc PR A 2
H36E H 0.6740 0.8979 0.8271 0.113 Uiso 0.514(10) 1 calc PR A 2
H36F H 0.7413 0.9225 0.8831 0.113 Uiso 0.514(10) 1 calc PR A 2
C33 C 0.5351(6) 0.8541(6) 1.0004(2) 0.082(2) Uani 1 1 d . . .
H33A H 0.6044 0.8365 1.0105 0.123 Uiso 1 1 calc R . .
H33B H 0.5236 0.8663 1.0292 0.123 Uiso 1 1 calc R . .
H33C H 0.5186 0.9181 0.9805 0.123 Uiso 1 1 calc R . .
C32 C 0.4625(5) 0.6674(5) 0.9971(2) 0.0678(17) Uani 1 1 d . . .
H32A H 0.3928 0.6521 0.9874 0.102 Uiso 1 1 calc R . .
H32B H 0.4955 0.6791 1.0322 0.102 Uiso 1 1 calc R . .
H32C H 0.4931 0.6076 0.9885 0.102 Uiso 1 1 calc R . .
C30 C 0.0828(4) 0.9556(5) 0.71338(19) 0.0602(16) Uani 1 1 d . . .
H30A H 0.0869 1.0294 0.7048 0.090 Uiso 1 1 calc R . .
H30B H 0.0189 0.9429 0.7135 0.090 Uiso 1 1 calc R . .
H30C H 0.0902 0.9092 0.6895 0.090 Uiso 1 1 calc R . .

loop_
_atom_site_aniso_label
_atom_site_aniso_U_11
_atom_site_aniso_U_22
_atom_site_aniso_U_33
_atom_site_aniso_U_23
_atom_site_aniso_U_13
_atom_site_aniso_U_12
Zn1 0.0184(2) 0.0213(2) 0.0195(3) 0.00140(17) 0.0082(2) 0.00200(17)
Zn2 0.0230(3) 0.0226(2) 0.0198(3) -0.00153(18) 0.0087(2) 0.00137(18)
O2 0.0346(18) 0.0525(19) 0.027(2) 0.0077(14) 0.0068(15) 0.0175(15)
O1 0.0212(14) 0.0282(14) 0.0327(17) 0.0058(12) 0.0119(13) 0.0086(11)
O5 0.0340(16) 0.0394(16) 0.0191(18) 0.0011(12) 0.0129(14) 0.0120(13)
O10 0.0355(17) 0.0348(16) 0.0242(17) -0.0046(13) 0.0134(14) 0.0000(13)
O9 0.0320(16) 0.0229(14) 0.0345(19) 0.0020(12) 0.0098(15) 0.0036(12)
O11 0.0287(17) 0.0403(17) 0.041(2) -0.0111(14) 0.0137(15) -0.0068(14)
O3 0.0293(16) 0.0542(19) 0.0207(19) -0.0084(14) 0.0085(14) 0.0081(14)
O8 0.0184(14) 0.0295(14) 0.0203(17) -0.0021(11) 0.0017(13) 0.0073(11)
O7 0.0255(15) 0.0260(14) 0.0240(16) -0.0020(12) 0.0073(13) 0.0072(11)
O4 0.0166(14) 0.0257(13) 0.0237(16) -0.0023(11) 0.0079(12) 0.0025(11)
O6 0.0219(14) 0.0302(14) 0.0224(16) -0.0023(12) 0.0072(13) 0.0080(12)
C13 0.019(2) 0.025(2) 0.026(3) 0.0024(16) 0.0048(19) 0.0000(16)
C7 0.019(2) 0.0245(19) 0.019(2) 0.0011(15) 0.0048(18) 0.0036(15)
C12 0.024(2) 0.031(2) 0.024(3) -0.0022(17) 0.0127(19) 0.0037(16)
C24 0.023(2) 0.0230(19) 0.024(3) -0.0014(16) 0.0132(19) 0.0015(16)
C18 0.034(2) 0.0226(19) 0.024(2) 0.0009(16) 0.017(2) 0.0029(17)
C19 0.022(2) 0.0271(19) 0.017(2) 0.0009(16) 0.0072(18) 0.0049(16)
C23 0.019(2) 0.031(2) 0.018(2) 0.0044(16) 0.0030(18) 0.0093(16)
C22 0.026(2) 0.029(2) 0.022(2) 0.0000(17) 0.0078(19) 0.0034(17)
C4 0.021(2) 0.035(2) 0.013(2) -0.0009(16) 0.0045(17) 0.0079(16)
C5 0.033(2) 0.030(2) 0.032(3) -0.0006(18) 0.013(2) 0.0043(18)
C3 0.032(2) 0.030(2) 0.026(3) 0.0037(17) 0.014(2) 0.0069(18)
C25 0.021(2) 0.0263(19) 0.020(2) 0.0031(16) 0.0095(19) 0.0044(16)
C20 0.020(2) 0.030(2) 0.020(2) 0.0026(16) 0.0072(18) 0.0028(16)
C21 0.028(2) 0.030(2) 0.020(2) -0.0020(16) 0.0114(19) 0.0045(17)
C14 0.031(2) 0.0217(19) 0.033(3) 0.0055(17) 0.018(2) 0.0031(17)
C9 0.0198(19) 0.0223(18) 0.021(2) 0.0041(15) 0.0120(18) 0.0009(15)
C8 0.025(2) 0.0241(19) 0.022(2) -0.0005(16) 0.0113(18) -0.0026(16)
C10 0.0156(19) 0.031(2) 0.022(2) 0.0035(16) 0.0060(18) 0.0053(16)
C11 0.022(2) 0.030(2) 0.015(2) 0.0005(16) 0.0058(18) 0.0015(16)
C1 0.027(2) 0.029(2) 0.022(2) 0.0001(16) 0.0120(19) 0.0066(17)
C2 0.028(2) 0.032(2) 0.021(2) 0.0014(17) 0.0131(19) 0.0012(17)
C6 0.032(2) 0.033(2) 0.018(2) 0.0028(17) 0.009(2) 0.0033(18)
C27 0.061(3) 0.040(3) 0.029(3) 0.008(2) 0.008(3) -0.010(2)
C16 0.055(3) 0.045(3) 0.036(3) -0.001(2) 0.020(3) -0.012(2)
C34 0.041(3) 0.051(3) 0.069(4) 0.019(3) 0.021(3) -0.005(3)
N3 0.029(2) 0.078(3) 0.062(3) 0.019(2) 0.019(2) -0.007(2)
C31 0.058(3) 0.036(3) 0.037(3) -0.003(2) 0.028(3) 0.006(2)
N2 0.063(3) 0.052(3) 0.032(3) -0.0081(19) 0.017(2) 0.005(2)
C28 0.047(3) 0.023(2) 0.042(3) -0.0010(19) 0.023(3) 0.002(2)
N1 0.045(2) 0.0276(19) 0.039(2) 0.0025(16) 0.017(2) 0.0076(16)
C29 0.059(4) 0.046(3) 0.055(4) -0.001(2) 0.024(3) 0.018(2)
C26 0.066(4) 0.048(3) 0.037(3) -0.001(2) 0.014(3) -0.015(3)
C17 0.051(3) 0.045(3) 0.025(3) 0.006(2) 0.013(2) -0.004(2)
C35 0.0257(12) 0.0767(14) 0.1040(14) 0.0077(14) 0.0093(13) -0.0116(13)
C36 0.0257(12) 0.0767(14) 0.1040(14) 0.0077(14) 0.0093(13) -0.0116(13)
C35' 0.0257(12) 0.0767(14) 0.1040(14) 0.0077(14) 0.0093(13) -0.0116(13)
C36' 0.0257(12) 0.0767(14) 0.1040(14) 0.0077(14) 0.0093(13) -0.0116(13)
C33 0.098(5) 0.075(4) 0.059(4) -0.032(3) 0.022(4) 0.000(4)
C32 0.086(5) 0.076(4) 0.043(4) 0.009(3) 0.029(3) 0.016(3)
C30 0.060(4) 0.057(3) 0.039(3) 0.003(3) -0.002(3) 0.023(3)

loop_
_atom_type_symbol
_atom_type_description
_atom_type_scat_dispersion_real
_atom_type_scat_dispersion_imag
_atom_type_scat_source
C C 0.0033 0.0016 'International Tables Vol C Tables 4.2.6.8 and 6.1.1.4'
H H 0.0000 0.0000 'International Tables Vol C Tables 4.2.6.8 and 6.1.1.4'
N N 0.0061 0.0033 'International Tables Vol C Tables 4.2.6.8 and 6.1.1.4'
O O 0.0106 0.0060 'International Tables Vol C Tables 4.2.6.8 and 6.1.1.4'
Zn Zn 0.2839 1.4301 'International Tables Vol C Tables 4.2.6.8 and 6.1.1.4'

loop_
_geom_angle_atom_site_label_1
_geom_angle_atom_site_label_2
_geom_angle_atom_site_label_3
_geom_angle
_geom_angle_site_symmetry_1
_geom_angle_site_symmetry_3
O1 Zn1 O8 107.62(11) . 4_475
O1 Zn1 O6 102.49(11) . 3_577
O8 Zn1 O6 101.20(11) 4_475 3_577
O1 Zn1 O4 130.86(11) . 2_556
O8 Zn1 O4 103.93(11) 4_475 2_556
O6 Zn1 O4 107.20(11) 3_577 2_556
O7 Zn2 O5 94.82(11) 3_667 4_575
O7 Zn2 O10 87.85(11) 3_667 .
O5 Zn2 O10 170.60(11) 4_575 .
O7 Zn2 O9 175.64(11) 3_667 .
O5 Zn2 O9 89.52(12) 4_575 .
O10 Zn2 O9 87.93(11) . .
O7 Zn2 O11 89.65(11) 3_667 .
O5 Zn2 O11 83.77(12) 4_575 .
O10 Zn2 O11 87.25(12) . .
O9 Zn2 O11 91.22(12) . .
O7 Zn2 O4 89.00(10) 3_667 .
O5 Zn2 O4 92.45(10) 4_575 .
O10 Zn2 O4 96.61(11) . .
O9 Zn2 O4 90.41(10) . .
O11 Zn2 O4 175.87(11) . .
C13 O1 Zn1 102.6(2) . .
C24 O5 Zn2 143.6(2) . 4_576
C31 O10 Zn2 118.9(3) . .
C28 O9 Zn2 124.0(3) . .
C34 O11 Zn2 123.9(3) . .
C25 O8 Zn1 127.3(2) . 4_676
C25 O7 Zn2 130.8(3) . 3_667
C14 O4 Zn1 101.0(2) . 2_546
C14 O4 Zn2 134.2(2) . .
Zn1 O4 Zn2 103.78(11) 2_546 .
C24 O6 Zn1 117.1(2) . 3_577
O2 C13 O1 123.5(4) . .
O2 C13 C7 119.8(4) . .
O1 C13 C7 116.7(4) . .
C12 C7 C8 119.9(3) . .
C12 C7 C13 120.7(3) . .
C8 C7 C13 119.3(4) . .
C7 C12 C11 121.1(4) . .
C7 C12 H12 119.5 . .
C11 C12 H12 119.5 . .
O6 C24 O5 125.7(3) . .
O6 C24 C18 116.9(4) . .
O5 C24 C18 117.3(3) . .
C23 C18 C19 119.2(3) . .
C23 C18 C24 121.3(3) . .
C19 C18 C24 119.5(4) . .
C20 C19 C18 120.8(4) . .
C20 C19 H19 119.6 . .
C18 C19 H19 119.6 . .
C22 C23 C18 122.0(4) . .
C22 C23 H23 119.0 . .
C18 C23 H23 119.0 . .
C23 C22 C21 117.9(4) . .
C23 C22 C4 121.9(3) . .
C21 C22 C4 120.2(3) . .
C3 C4 C5 120.2(4) . .
C3 C4 C22 120.5(4) . .
C5 C4 C22 119.2(4) . .
C6 C5 C4 119.8(4) . .
C6 C5 C26 119.4(4) . .
C4 C5 C26 120.8(4) . .
C2 C3 C4 120.2(4) . .
C2 C3 C17 119.7(4) . .
C4 C3 C17 120.1(4) . .
O8 C25 O7 126.6(3) . .
O8 C25 C20 115.5(3) . .
O7 C25 C20 117.9(4) . .
C19 C20 C21 119.5(3) . .
C19 C20 C25 120.0(4) . .
C21 C20 C25 120.5(3) . .
C20 C21 C22 120.6(4) . .
C20 C21 H21 119.7 . .
C22 C21 H21 119.7 . .
O3 C14 O4 121.2(4) . .
O3 C14 C9 121.5(4) . .
O4 C14 C9 117.3(4) . .
C8 C9 C10 120.1(3) . .
C8 C9 C14 118.1(4) . .
C10 C9 C14 121.7(3) . .
C9 C8 C7 119.8(4) . .
C9 C8 H8 120.1 . .
C7 C8 H8 120.1 . .
C9 C10 C11 120.3(3) . .
C9 C10 H10 119.9 . .
C11 C10 H10 119.9 . .
C10 C11 C12 118.8(4) . .
C10 C11 C1 120.0(3) . .
C12 C11 C1 121.1(3) . .
C2 C1 C6 120.7(4) . .
C2 C1 C11 119.6(4) . .
C6 C1 C11 119.7(3) . .
C3 C2 C1 119.4(4) . .
C3 C2 C16 121.6(4) . .
C1 C2 C16 118.9(4) . .
C5 C6 C1 119.6(4) . .
C5 C6 C27 120.3(4) . .
C1 C6 C27 120.1(4) . .
C6 C27 H27A 109.5 . .
C6 C27 H27B 109.5 . .
H27A C27 H27B 109.5 . .
C6 C27 H27C 109.5 . .
H27A C27 H27C 109.5 . .
H27B C27 H27C 109.5 . .
C2 C16 H16A 109.5 . .
C2 C16 H16B 109.5 . .
H16A C16 H16B 109.5 . .
C2 C16 H16C 109.5 . .
H16A C16 H16C 109.5 . .
H16B C16 H16C 109.5 . .
N3 C34 O11 127.9(5) . .
N3 C34 H34 116.1 . .
O11 C34 H34 116.1 . .
C34 N3 C35 121.8(6) . .
C34 N3 C35' 131.1(7) . .
C35 N3 C35' 99.0(8) . .
C34 N3 C36' 116.8(6) . .
C35 N3 C36' 40.4(7) . .
C35' N3 C36' 111.7(7) . .
C34 N3 C36 116.1(7) . .
C35 N3 C36 121.0(8) . .
C35' N3 C36 26.3(7) . .
C36' N3 C36 117.7(8) . .
O10 C31 N2 125.3(5) . .
O10 C31 H31 117.3 . .
N2 C31 H31 117.3 . .
C31 N2 C32 119.2(5) . .
C31 N2 C33 120.9(5) . .
C32 N2 C33 119.4(5) . .
O9 C28 N1 125.3(4) . .
O9 C28 H28 117.4 . .
N1 C28 H28 117.4 . .
C28 N1 C29 120.4(4) . .
C28 N1 C30 122.1(4) . .
C29 N1 C30 117.2(4) . .
N1 C29 H29A 109.5 . .
N1 C29 H29B 109.5 . .
H29A C29 H29B 109.5 . .
N1 C29 H29C 109.5 . .
H29A C29 H29C 109.5 . .
H29B C29 H29C 109.5 . .
C5 C26 H26A 109.5 . .
C5 C26 H26B 109.5 . .
H26A C26 H26B 109.5 . .
C5 C26 H26C 109.5 . .
H26A C26 H26C 109.5 . .
H26B C26 H26C 109.5 . .
C3 C17 H17A 109.5 . .
C3 C17 H17B 109.5 . .
H17A C17 H17B 109.5 . .
C3 C17 H17C 109.5 . .
H17A C17 H17C 109.5 . .
H17B C17 H17C 109.5 . .
N3 C35 H35A 109.5 . .
N3 C35 H35B 109.5 . .
H35A C35 H35B 109.5 . .
N3 C35 H35C 109.5 . .
H35A C35 H35C 109.5 . .
H35B C35 H35C 109.5 . .
N3 C36 H36A 109.5 . .
N3 C36 H36B 109.5 . .
H36A C36 H36B 109.5 . .
N3 C36 H36C 109.5 . .
H36A C36 H36C 109.5 . .
H36B C36 H36C 109.5 . .
N3 C35' H35D 109.5 . .
N3 C35' H35E 109.5 . .
H35D C35' H35E 109.5 . .
N3 C35' H35F 109.5 . .
H35D C35' H35F 109.5 . .
H35E C35' H35F 109.5 . .
N3 C36' H36D 109.5 . .
N3 C36' H36E 109.5 . .
H36D C36' H36E 109.5 . .
N3 C36' H36F 109.5 . .
H36D C36' H36F 109.5 . .
H36E C36' H36F 109.5 . .
N2 C33 H33A 109.5 . .
N2 C33 H33B 109.5 . .
H33A C33 H33B 109.5 . .
N2 C33 H33C 109.5 . .
H33A C33 H33C 109.5 . .
H33B C33 H33C 109.5 . .
N2 C32 H32A 109.5 . .
N2 C32 H32B 109.5 . .
H32A C32 H32B 109.5 . .
N2 C32 H32C 109.5 . .
H32A C32 H32C 109.5 . .
H32B C32 H32C 109.5 . .
N1 C30 H30A 109.5 . .
N1 C30 H30B 109.5 . .
H30A C30 H30B 109.5 . .
N1 C30 H30C 109.5 . .
H30A C30 H30C 109.5 . .
H30B C30 H30C 109.5 . .

loop_
_geom_bond_atom_site_label_1
_geom_bond_atom_site_label_2
_geom_bond_distance
_geom_bond_site_symmetry_2
Zn1 O1 1.967(3) .
Zn1 O8 1.982(3) 4_475
Zn1 O6 1.991(3) 3_577
Zn1 O4 2.030(3) 2_556
Zn2 O7 2.059(3) 3_667
Zn2 O5 2.076(3) 4_575
Zn2 O10 2.083(3) .
Zn2 O9 2.112(3) .
Zn2 O11 2.123(3) .
Zn2 O4 2.144(3) .
O2 C13 1.239(5) .
O1 C13 1.275(5) .
O5 C24 1.254(5) .
O5 Zn2 2.076(3) 4_576
O10 C31 1.223(5) .
O9 C28 1.236(5) .
O11 C34 1.246(6) .
O3 C14 1.224(5) .
O8 C25 1.257(5) .
O8 Zn1 1.982(3) 4_676
O7 C25 1.256(5) .
O7 Zn2 2.059(3) 3_667
O4 C14 1.317(5) .
O4 Zn1 2.030(3) 2_546
O6 C24 1.251(4) .
O6 Zn1 1.991(3) 3_577
C13 C7 1.503(5) .
C7 C12 1.367(6) .
C7 C8 1.398(5) .
C12 C11 1.392(5) .
C12 H12 0.9300 .
C24 C18 1.499(5) .
C18 C23 1.389(6) .
C18 C19 1.397(5) .
C19 C20 1.379(5) .
C19 H19 0.9300 .
C23 C22 1.383(6) .
C23 H23 0.9300 .
C22 C21 1.420(5) .
C22 C4 1.483(6) .
C4 C3 1.396(6) .
C4 C5 1.405(6) .
C5 C6 1.396(6) .
C5 C26 1.516(6) .
C3 C2 1.397(6) .
C3 C17 1.529(6) .
C25 C20 1.498(5) .
C20 C21 1.400(6) .
C21 H21 0.9300 .
C14 C9 1.494(5) .
C9 C8 1.381(5) .
C9 C10 1.385(6) .
C8 H8 0.9300 .
C10 C11 1.394(5) .
C10 H10 0.9300 .
C11 C1 1.509(6) .
C1 C2 1.397(6) .
C1 C6 1.406(6) .
C2 C16 1.518(6) .
C6 C27 1.507(6) .
C27 H27A 0.9600 .
C27 H27B 0.9600 .
C27 H27C 0.9600 .
C16 H16A 0.9600 .
C16 H16B 0.9600 .
C16 H16C 0.9600 .
C34 N3 1.277(6) .
C34 H34 0.9300 .
N3 C35 1.459(8) .
N3 C35' 1.491(8) .
N3 C36' 1.512(8) .
N3 C36 1.514(8) .
C31 N2 1.301(6) .
C31 H31 0.9300 .
N2 C32 1.462(7) .
N2 C33 1.476(7) .
C28 N1 1.328(6) .
C28 H28 0.9300 .
N1 C29 1.450(6) .
N1 C30 1.464(6) .
C29 H29A 0.9600 .
C29 H29B 0.9600 .
C29 H29C 0.9600 .
C26 H26A 0.9600 .
C26 H26B 0.9600 .
C26 H26C 0.9600 .
C17 H17A 0.9600 .
C17 H17B 0.9600 .
C17 H17C 0.9600 .
C35 H35A 0.9600 .
C35 H35B 0.9600 .
C35 H35C 0.9600 .
C36 H36A 0.9600 .
C36 H36B 0.9600 .
C36 H36C 0.9600 .
C35' H35D 0.9600 .
C35' H35E 0.9600 .
C35' H35F 0.9600 .
C36' H36D 0.9600 .
C36' H36E 0.9600 .
C36' H36F 0.9600 .
C33 H33A 0.9600 .
C33 H33B 0.9600 .
C33 H33C 0.9600 .
C32 H32A 0.9600 .
C32 H32B 0.9600 .
C32 H32C 0.9600 .
C30 H30A 0.9600 .
C30 H30B 0.9600 .
C30 H30C 0.9600 .

loop_
_geom_torsion_atom_site_label_1
_geom_torsion_atom_site_label_2
_geom_torsion_atom_site_label_3
_geom_torsion_atom_site_label_4
_geom_torsion
_geom_torsion_site_symmetry_1
_geom_torsion_site_symmetry_4
O8 Zn1 O1 C13 92.8(2) 4_475 .
O6 Zn1 O1 C13 -161.0(2) 3_577 .
O4 Zn1 O1 C13 -34.7(3) 2_556 .
O7 Zn2 O10 C31 119.7(3) 3_667 .
O5 Zn2 O10 C31 13.0(9) 4_575 .
O9 Zn2 O10 C31 -61.4(3) . .
O11 Zn2 O10 C31 30.0(3) . .
O4 Zn2 O10 C31 -151.5(3) . .
O7 Zn2 O9 C28 -134.8(14) 3_667 .
O5 Zn2 O9 C28 39.9(3) 4_575 .
O10 Zn2 O9 C28 -149.2(3) . .
O11 Zn2 O9 C28 123.6(3) . .
O4 Zn2 O9 C28 -52.6(3) . .
O7 Zn2 O11 C34 16.1(4) 3_667 .
O5 Zn2 O11 C34 -78.7(4) 4_575 .
O10 Zn2 O11 C34 104.0(4) . .
O9 Zn2 O11 C34 -168.1(4) . .
O4 Zn2 O11 C34 -54.8(17) . .
O7 Zn2 O4 C14 -179.8(3) 3_667 .
O5 Zn2 O4 C14 -85.0(3) 4_575 .
O10 Zn2 O4 C14 92.5(3) . .
O9 Zn2 O4 C14 4.5(3) . .
O11 Zn2 O4 C14 -108.8(15) . .
O7 Zn2 O4 Zn1 -58.92(12) 3_667 2_546
O5 Zn2 O4 Zn1 35.86(12) 4_575 2_546
O10 Zn2 O4 Zn1 -146.64(12) . 2_546
O9 Zn2 O4 Zn1 125.40(12) . 2_546
O11 Zn2 O4 Zn1 12.1(16) . 2_546
Zn1 O1 C13 O2 -14.8(5) . .
Zn1 O1 C13 C7 163.3(3) . .
O2 C13 C7 C12 174.1(4) . .
O1 C13 C7 C12 -4.0(5) . .
O2 C13 C7 C8 -1.8(6) . .
O1 C13 C7 C8 -179.9(3) . .
C8 C7 C12 C11 0.3(6) . .
C13 C7 C12 C11 -175.5(4) . .
Zn1 O6 C24 O5 5.8(5) 3_577 .
Zn1 O6 C24 C18 -175.0(2) 3_577 .
Zn2 O5 C24 O6 24.0(7) 4_576 .
Zn2 O5 C24 C18 -155.1(3) 4_576 .
O6 C24 C18 C23 -9.7(6) . .
O5 C24 C18 C23 169.5(4) . .
O6 C24 C18 C19 169.9(3) . .
O5 C24 C18 C19 -10.9(5) . .
C23 C18 C19 C20 -1.8(6) . .
C24 C18 C19 C20 178.6(3) . .
C19 C18 C23 C22 0.5(6) . .
C24 C18 C23 C22 -179.9(4) . .
C18 C23 C22 C21 1.7(6) . .
C18 C23 C22 C4 -177.3(4) . .
C23 C22 C4 C3 -112.5(4) . .
C21 C22 C4 C3 68.5(5) . .
C23 C22 C4 C5 68.8(5) . .
C21 C22 C4 C5 -110.1(4) . .
C3 C4 C5 C6 -2.6(6) . .
C22 C4 C5 C6 176.1(4) . .
C3 C4 C5 C26 176.5(4) . .
C22 C4 C5 C26 -4.9(6) . .
C5 C4 C3 C2 2.5(6) . .
C22 C4 C3 C2 -176.1(4) . .
C5 C4 C3 C17 -175.2(4) . .
C22 C4 C3 C17 6.2(6) . .
Zn1 O8 C25 O7 9.4(6) 4_676 .
Zn1 O8 C25 C20 -168.8(2) 4_676 .
Zn2 O7 C25 O8 22.1(6) 3_667 .
Zn2 O7 C25 C20 -159.8(3) 3_667 .
C18 C19 C20 C21 0.9(6) . .
C18 C19 C20 C25 179.7(3) . .
O8 C25 C20 C19 -20.0(5) . .
O7 C25 C20 C19 161.6(4) . .
O8 C25 C20 C21 158.8(4) . .
O7 C25 C20 C21 -19.6(5) . .
C19 C20 C21 C22 1.4(6) . .
C25 C20 C21 C22 -177.4(4) . .
C23 C22 C21 C20 -2.6(6) . .
C4 C22 C21 C20 176.4(4) . .
Zn1 O4 C14 O3 -9.4(4) 2_546 .
Zn2 O4 C14 O3 112.5(4) . .
Zn1 O4 C14 C9 170.9(3) 2_546 .
Zn2 O4 C14 C9 -67.2(4) . .
O3 C14 C9 C8 -17.1(5) . .
O4 C14 C9 C8 162.6(3) . .
O3 C14 C9 C10 162.8(4) . .
O4 C14 C9 C10 -17.5(5) . .
C10 C9 C8 C7 -1.1(5) . .
C14 C9 C8 C7 178.9(3) . .
C12 C7 C8 C9 -0.5(6) . .
C13 C7 C8 C9 175.4(3) . .
C8 C9 C10 C11 2.8(6) . .
C14 C9 C10 C11 -177.1(4) . .
C9 C10 C11 C12 -3.0(6) . .
C9 C10 C11 C1 179.7(3) . .
C7 C12 C11 C10 1.4(6) . .
C7 C12 C11 C1 178.7(4) . .
C10 C11 C1 C2 -83.4(5) . .
C12 C11 C1 C2 99.3(5) . .
C10 C11 C1 C6 94.9(5) . .
C12 C11 C1 C6 -82.3(5) . .
C4 C3 C2 C1 -0.2(6) . .
C17 C3 C2 C1 177.5(4) . .
C4 C3 C2 C16 -178.5(4) . .
C17 C3 C2 C16 -0.8(6) . .
C6 C1 C2 C3 -2.0(6) . .
C11 C1 C2 C3 176.3(4) . .
C6 C1 C2 C16 176.3(4) . .
C11 C1 C2 C16 -5.4(6) . .
C4 C5 C6 C1 0.3(6) . .
C26 C5 C6 C1 -178.7(4) . .
C4 C5 C6 C27 179.4(4) . .
C26 C5 C6 C27 0.4(7) . .
C2 C1 C6 C5 2.0(6) . .
C11 C1 C6 C5 -176.3(4) . .
C2 C1 C6 C27 -177.1(4) . .
C11 C1 C6 C27 4.6(6) . .
Zn2 O11 C34 N3 173.8(5) . .
O11 C34 N3 C35 24.8(12) . .
O11 C34 N3 C35' 166.5(10) . .
O11 C34 N3 C36' -21.6(11) . .
O11 C34 N3 C36 -167.4(9) . .
Zn2 O10 C31 N2 -159.2(4) . .
O10 C31 N2 C32 -0.3(8) . .
O10 C31 N2 C33 171.6(5) . .
Zn2 O9 C28 N1 163.7(3) . .
O9 C28 N1 C29 -2.9(7) . .
O9 C28 N1 C30 -176.5(5) . .

loop_
_platon_squeeze_void_nr
_platon_squeeze_void_average_x
_platon_squeeze_void_average_y
_platon_squeeze_void_average_z
_platon_squeeze_void_volume
_platon_squeeze_void_count_electrons
_platon_squeeze_void_content
1 0.000 -0.006 0.003 2021 529 ' '
